data_7100261
loop_
_publ_author_name
'Mike Ward'
'Stephen P. Argent'
'J. Jeffery'
'T. Riis-Johannessen'

_publ_section_title
;
Diastereoselective formation and optical activity of
an M4L6 cage complex
;
_journal_name_full 'Chemical Communications'
_journal_paper_doi 10.1039/b509239f
_journal_year 2005
_chemical_formula_sum 'C239 H262 B8 Cl22 F32 N36 O0 Zn4'
_chemical_formula_weight 5374.71
_space_group_IT_number 5
_symmetry_cell_setting monoclinic
_symmetry_space_group_name_Hall 'C 2y'
_symmetry_space_group_name_H-M 'C 1 2 1'
_cell_angle_alpha 90.00
_cell_angle_beta 134.9860(10)
_cell_angle_gamma 90.00
_cell_formula_units_Z 2
_cell_length_a 32.3394(5)
_cell_length_b 22.8698(4)
_cell_length_c 22.8658(6)
_cell_measurement_temperature 100(2)
_cell_volume 11961.1(4)
_diffrn_ambient_temperature 100(2)
_exptl_crystal_density_diffrn 1.492
_cod_original_sg_symbol_H-M 'C 2'
_cod_database_code 7100261

loop_
_symmetry_equiv_pos_as_xyz
'x, y, z'
'-x, y, -z'
'x+1/2, y+1/2, z'
'-x+1/2, y+1/2, -z'

loop_
_atom_site_label
_atom_site_type_symbol
_atom_site_fract_x
_atom_site_fract_y
_atom_site_fract_z
_atom_site_U_iso_or_equiv
_atom_site_adp_type
_atom_site_occupancy
_atom_site_symmetry_multiplicity
_atom_site_calc_flag
_atom_site_refinement_flags
_atom_site_disorder_assembly
_atom_site_disorder_group
Zn1 Zn 0.15230(4) 0.65225(4) 0.00008(6) 0.0362(2) Uani 1 1 d . . .
Zn2 Zn 0.15227(4) 0.34756(4) 0.30454(6) 0.0369(2) Uani 1 1 d . . .
C101 C 0.2088(4) 0.6437(5) -0.1834(6) 0.056(2) Uani 1 1 d . . .
H101 H 0.250(5) 0.648(5) -0.131(7) 0.067 Uiso 1 1 calc . . .
C102 C 0.1937(4) 0.5917(5) -0.2400(6) 0.057(2) Uani 1 1 d . . .
C103 C 0.1745(4) 0.5342(5) -0.2322(7) 0.066(3) Uani 1 1 d . . .
H105 H 0.1517 0.5418 -0.2206 0.099 Uiso 1 1 calc R . .
H106 H 0.2084 0.5116 -0.1880 0.099 Uiso 1 1 calc R . .
H107 H 0.1514 0.5128 -0.2831 0.099 Uiso 1 1 calc R . .
C104 C 0.2450(5) 0.5808(6) -0.2309(8) 0.073(3) Uani 1 1 d . . .
H102 H 0.2358 0.5485 -0.2653 0.110 Uiso 1 1 calc R . .
H103 H 0.2796 0.5719 -0.1743 0.110 Uiso 1 1 calc R . .
H104 H 0.2516 0.6151 -0.2475 0.110 Uiso 1 1 calc R . .
C105 C 0.1865(5) 0.6837(5) -0.2551(7) 0.064(3) Uani 1 1 d . . .
H31A H 0.2163 0.6948 -0.2534 0.077 Uiso 1 1 calc R . .
H32B H 0.1646 0.7174 -0.2636 0.077 Uiso 1 1 calc R . .
C106 C 0.1478(4) 0.6312(5) -0.3136(7) 0.063(3) Uani 1 1 d . . .
H120 H 0.143(5) 0.627(6) -0.361(8) 0.075 Uiso 1 1 calc . . .
C107 C 0.0897(4) 0.6310(5) -0.3353(6) 0.057(2) Uani 1 1 d . . .
H118 H 0.0634 0.6609 -0.3762 0.069 Uiso 1 1 calc R . .
H119 H 0.0704 0.5934 -0.3585 0.069 Uiso 1 1 calc R . .
N111 N 0.1353(2) 0.6561(3) -0.1079(4) 0.0388(14) Uani 1 1 d . . .
C112 C 0.0782(3) 0.6547(4) -0.1828(5) 0.0398(17) Uani 1 1 d . . .
C113 C 0.0629(3) 0.6465(4) -0.2549(5) 0.047(2) Uani 1 1 d . . .
H9 H 0.0236 0.6435 -0.3041 0.056 Uiso 1 1 calc R . .
C114 C 0.1038(4) 0.6428(4) -0.2562(6) 0.049(2) Uani 1 1 d . . .
C115 C 0.1641(3) 0.6476(4) -0.1797(5) 0.0434(18) Uani 1 1 d . . .
C116 C 0.1767(3) 0.6522(4) -0.1097(5) 0.0425(18) Uani 1 1 d . . .
H10 H 0.2158 0.6527 -0.0596 0.051 Uiso 1 1 calc R . .
N121 N 0.0537(2) 0.6566(3) -0.1045(4) 0.0362(13) Uani 1 1 d . . .
C122 C 0.0362(3) 0.6599(4) -0.1770(5) 0.0360(16) Uani 1 1 d . . .
C123 C -0.0251(3) 0.6699(4) -0.2415(6) 0.047(2) Uani 1 1 d . . .
H109 H -0.0482 0.6733 -0.2979 0.057 Uiso 1 1 calc R . .
C124 C -0.0424(4) 0.6734(4) -0.2019(6) 0.052(2) Uani 1 1 d . . .
H13 H -0.0803 0.6807 -0.2268 0.062 Uiso 1 1 calc R . .
N125 N 0.0055(3) 0.6642(3) -0.1188(4) 0.0396(15) Uani 1 1 d . . .
C126 C 0.0066(3) 0.6614(3) -0.0553(5) 0.0413(17) Uani 1 1 d . . .
H34A H 0.0421 0.6417 -0.0078 0.050 Uiso 1 1 calc R . .
H35B H -0.0261 0.6377 -0.0750 0.050 Uiso 1 1 calc R . .
C131 C 0.0036(3) 0.7198(3) -0.0275(6) 0.0421(17) Uani 1 1 d . . .
C132 C 0.0046(4) 0.7729(4) -0.0567(6) 0.051(2) Uani 1 1 d . . .
H45 H 0.0079 0.7735 -0.0939 0.061 Uiso 1 1 calc R . .
C133 C 0.0007(5) 0.8240(4) -0.0297(8) 0.065(2) Uani 1 1 d . . .
H100 H -0.0012 0.8593 -0.0516 0.078 Uiso 1 1 calc R . .
C201 C 0.3924(4) 0.7092(5) 0.2483(6) 0.052(2) Uani 1 1 d . . .
H23 H 0.381(5) 0.750(5) 0.233(7) 0.063 Uiso 1 1 calc . . .
C202 C 0.4338(4) 0.6926(5) 0.3419(6) 0.055(2) Uani 1 1 d . . .
C203 C 0.4068(5) 0.6751(5) 0.3722(7) 0.063(3) Uani 1 1 d . . .
H61A H 0.3724 0.6522 0.3307 0.094 Uiso 1 1 calc R . .
H62B H 0.3964 0.7096 0.3834 0.094 Uiso 1 1 calc R . .
H63C H 0.4343 0.6525 0.4220 0.094 Uiso 1 1 calc R . .
C204 C 0.4766(5) 0.7437(6) 0.3958(7) 0.076(4) Uani 1 1 d . . .
H91A H 0.4551 0.7776 0.3865 0.114 Uiso 1 1 calc R . .
H92B H 0.4974 0.7524 0.3812 0.114 Uiso 1 1 calc R . .
H93C H 0.5039 0.7328 0.4530 0.114 Uiso 1 1 calc R . .
C205 C 0.4430(5) 0.6859(6) 0.2586(8) 0.073(3) Uani 1 1 d . . .
H54A H 0.4298 0.6638 0.2117 0.087 Uiso 1 1 calc R . .
H55B H 0.4717 0.7152 0.2765 0.087 Uiso 1 1 calc R . .
C206 C 0.4606(4) 0.6480(6) 0.3290(6) 0.067(3) Uani 1 1 d . . .
H20 H 0.503(6) 0.643(6) 0.376(8) 0.081 Uiso 1 1 calc . . .
C207 C 0.4250(4) 0.5902(5) 0.2934(6) 0.060(3) Uani 1 1 d . . .
H27A H 0.4395 0.5644 0.2773 0.072 Uiso 1 1 calc R . .
H28B H 0.4293 0.5706 0.3350 0.072 Uiso 1 1 calc R . .
N211 N 0.2435(3) 0.6349(3) 0.0876(4) 0.0399(15) Uani 1 1 d . . .
C212 C 0.2593(3) 0.5786(4) 0.1044(5) 0.0378(17) Uani 1 1 d . . .
C213 C 0.3174(3) 0.5609(4) 0.1713(6) 0.048(2) Uani 1 1 d . . .
H5 H 0.3270 0.5215 0.1844 0.058 Uiso 1 1 calc R . .
C214 C 0.3607(4) 0.6046(4) 0.2181(6) 0.050(2) Uani 1 1 d . . .
C215 C 0.3441(3) 0.6635(4) 0.1963(5) 0.047(2) Uani 1 1 d . . .
C216 C 0.2862(3) 0.6766(4) 0.1346(5) 0.0418(18) Uani 1 1 d . . .
H17 H 0.2751 0.7157 0.1238 0.050 Uiso 1 1 calc R . .
N221 N 0.1575(3) 0.5544(3) 0.0003(4) 0.0375(15) Uani 1 1 d . . .
C222 C 0.2130(3) 0.5353(4) 0.0528(5) 0.0381(17) Uani 1 1 d . . .
C223 C 0.2158(4) 0.4751(4) 0.0455(6) 0.049(2) Uani 1 1 d . . .
H94 H 0.2492 0.4523 0.0750 0.059 Uiso 1 1 calc R . .
C224 C 0.1599(4) 0.4571(4) -0.0132(6) 0.053(2) Uani 1 1 d . . .
H6 H 0.1475 0.4190 -0.0323 0.063 Uiso 1 1 calc R . .
N225 N 0.1241(3) 0.5049(3) -0.0403(4) 0.0378(14) Uani 1 1 d . . .
C226 C 0.0610(3) 0.5065(4) -0.1009(5) 0.0404(17) Uani 1 1 d . . .
H36A H 0.0493 0.5426 -0.0936 0.049 Uiso 1 1 calc R . .
H37B H 0.0477 0.4744 -0.0899 0.049 Uiso 1 1 calc R . .
C231 C 0.0305(3) 0.5028(4) -0.1895(5) 0.0440(18) Uani 1 1 d . . .
C232 C 0.0604(4) 0.5043(5) -0.2128(6) 0.052(2) Uani 1 1 d . . .
H33 H 0.1009 0.5069 -0.1727 0.063 Uiso 1 1 calc R . .
C233 C 0.0300(4) 0.5022(6) -0.2942(6) 0.067(3) Uani 1 1 d . . .
H59 H 0.0501 0.5029 -0.3094 0.081 Uiso 1 1 calc R . .
C301 C 0.1448(4) 0.8919(4) -0.0642(7) 0.057(2) Uani 1 1 d . . .
H73 H 0.149(5) 0.881(5) -0.101(8) 0.068 Uiso 1 1 calc . . .
C302 C 0.0925(4) 0.9335(4) -0.1000(7) 0.058(2) Uani 1 1 d . . .
C303 C 0.0812(5) 0.9752(5) -0.1634(8) 0.076(3) Uani 1 1 d . . .
H85A H 0.1135 1.0018 -0.1350 0.114 Uiso 1 1 calc R . .
H86B H 0.0459 0.9969 -0.1917 0.114 Uiso 1 1 calc R . .
H87C H 0.0772 0.9528 -0.2027 0.114 Uiso 1 1 calc R . .
C304 C 0.0348(4) 0.9065(5) -0.1407(6) 0.059(2) Uani 1 1 d . . .
H77A H 0.0417 0.8711 -0.1125 0.088 Uiso 1 1 calc R . .
H78B H 0.0127 0.8979 -0.1975 0.088 Uiso 1 1 calc R . .
H79C H 0.0133 0.9335 -0.1382 0.088 Uiso 1 1 calc R . .
C305 C 0.1846(5) 0.9419(5) -0.0013(8) 0.064(3) Uani 1 1 d . . .
H64A H 0.1959 0.9702 -0.0195 0.077 Uiso 1 1 calc R . .
H65B H 0.2181 0.9285 0.0545 0.077 Uiso 1 1 calc R . .
C306 C 0.1312(5) 0.9611(4) -0.0163(8) 0.062(3) Uani 1 1 d . . .
H58 H 0.126(5) 1.003(6) -0.016(7) 0.074 Uiso 1 1 calc . . .
C307 C 0.1324(5) 0.9254(4) 0.0428(7) 0.061(2) Uani 1 1 d . . .
H83A H 0.1635 0.9398 0.0989 0.073 Uiso 1 1 calc R . .
H84B H 0.0956 0.9300 0.0265 0.073 Uiso 1 1 calc R . .
N311 N 0.1564(3) 0.7436(3) 0.0206(4) 0.0383(14) Uani 1 1 d . . .
C312 C 0.1551(3) 0.7599(4) 0.0775(5) 0.0384(17) Uani 1 1 d . . .
C313 C 0.1469(4) 0.8185(4) 0.0845(6) 0.0447(19) Uani 1 1 d . . .
H2 H 0.1443 0.8288 0.1212 0.054 Uiso 1 1 calc R . .
C314 C 0.1428(4) 0.8602(4) 0.0391(6) 0.049(2) Uani 1 1 d . . .
C315 C 0.1480(3) 0.8439(4) -0.0162(6) 0.0457(19) Uani 1 1 d . . .
C316 C 0.1521(3) 0.7858(4) -0.0254(5) 0.0419(18) Uani 1 1 d . . .
H14 H 0.1519 0.7746 -0.0647 0.050 Uiso 1 1 calc R . .
N321 N 0.1566(2) 0.6569(3) 0.1034(4) 0.0361(13) Uani 1 1 d . . .
C322 C 0.1589(3) 0.7127(4) 0.1233(5) 0.0401(18) Uani 1 1 d . . .
C323 C 0.1700(4) 0.7156(5) 0.1954(6) 0.049(2) Uani 1 1 d . . .
H75 H 0.1742 0.7489 0.2225 0.059 Uiso 1 1 calc R . .
C324 C 0.1731(3) 0.6594(5) 0.2156(5) 0.049(2) Uani 1 1 d . . .
H4 H 0.1800 0.6465 0.2604 0.058 Uiso 1 1 calc R . .
N325 N 0.1647(3) 0.6242(3) 0.1595(4) 0.0392(15) Uani 1 1 d . . .
C326 C 0.1620(3) 0.5611(4) 0.1554(5) 0.0402(18) Uani 1 1 d . . .
H21A H 0.1425 0.5494 0.1001 0.048 Uiso 1 1 calc R . .
H22B H 0.1380 0.5480 0.1638 0.048 Uiso 1 1 calc R . .
C331 C 0.2197(3) 0.5301(4) 0.2162(5) 0.0403(18) Uani 1 1 d . . .
C332 C 0.2720(4) 0.5610(4) 0.2679(6) 0.051(2) Uani 1 1 d . . .
H69 H 0.2722 0.6016 0.2664 0.061 Uiso 1 1 calc R . .
C333 C 0.3235(4) 0.5298(5) 0.3214(6) 0.061(3) Uani 1 1 d . . .
H44 H 0.3588 0.5500 0.3556 0.073 Uiso 1 1 calc R . .
C334 C 0.3243(4) 0.4703(5) 0.3258(7) 0.062(3) Uani 1 1 d . . .
H49 H 0.3598 0.4505 0.3614 0.074 Uiso 1 1 calc R . .
C335 C 0.2726(3) 0.4391(4) 0.2777(6) 0.049(2) Uani 1 1 d . . .
H26 H 0.2729 0.3986 0.2818 0.058 Uiso 1 1 calc R . .
C336 C 0.2196(3) 0.4700(4) 0.2226(5) 0.0415(18) Uani 1 1 d . . .
N341 N 0.1567(2) 0.3427(3) 0.2109(4) 0.0364(13) Uani 1 1 d . . .
C342 C 0.1602(3) 0.2862(4) 0.1961(5) 0.0404(17) Uani 1 1 d . . .
C343 C 0.1700(4) 0.2839(4) 0.1456(6) 0.0464(19) Uani 1 1 d . . .
H111 H 0.1734 0.2505 0.1262 0.056 Uiso 1 1 calc R . .
C344 C 0.1733(3) 0.3402(4) 0.1305(6) 0.047(2) Uani 1 1 d . . .
H11 H 0.1803 0.3527 0.0994 0.057 Uiso 1 1 calc R . .
N345 N 0.1645(3) 0.3752(3) 0.1701(4) 0.0394(15) Uani 1 1 d . . .
C346 C 0.1616(3) 0.4385(4) 0.1681(5) 0.0395(18) Uani 1 1 d . . .
H24A H 0.1420 0.4505 0.1842 0.047 Uiso 1 1 calc R . .
H25B H 0.1375 0.4512 0.1115 0.047 Uiso 1 1 calc R . .
N351 N 0.1557(3) 0.2566(3) 0.2904(4) 0.0400(15) Uani 1 1 d . . .
C352 C 0.1547(3) 0.2396(4) 0.2338(5) 0.0406(18) Uani 1 1 d . . .
C353 C 0.1475(4) 0.1815(4) 0.2103(6) 0.049(2) Uani 1 1 d . . .
H1 H 0.1464 0.1716 0.1697 0.058 Uiso 1 1 calc R . .
C354 C 0.1420(4) 0.1391(4) 0.2457(7) 0.052(2) Uani 1 1 d . . .
C355 C 0.1482(4) 0.1557(5) 0.3127(6) 0.048(2) Uani 1 1 d . . .
C356 C 0.1516(4) 0.2140(4) 0.3275(6) 0.0435(18) Uani 1 1 d . . .
H15 H 0.1510 0.2256 0.3660 0.052 Uiso 1 1 calc R . .
C361 C 0.1447(4) 0.1082(4) 0.3540(7) 0.056(2) Uani 1 1 d . . .
H18 H 0.149(5) 0.120(5) 0.399(8) 0.067 Uiso 1 1 calc . . .
C362 C 0.0917(4) 0.0656(4) 0.2845(7) 0.056(2) Uani 1 1 d . . .
C363 C 0.0344(5) 0.0932(6) 0.2094(7) 0.071(3) Uani 1 1 d . . .
H70A H 0.0420 0.1281 0.1949 0.106 Uiso 1 1 calc R . .
H71B H 0.0123 0.1029 0.2215 0.106 Uiso 1 1 calc R . .
H72C H 0.0126 0.0662 0.1640 0.106 Uiso 1 1 calc R . .
C364 C 0.0810(5) 0.0234(5) 0.3268(8) 0.074(3) Uani 1 1 d . . .
H80A H 0.0584 0.0433 0.3335 0.111 Uiso 1 1 calc R . .
H81B H 0.1179 0.0118 0.3800 0.111 Uiso 1 1 calc R . .
H82C H 0.0601 -0.0105 0.2928 0.111 Uiso 1 1 calc R . .
C365 C 0.1847(5) 0.0581(6) 0.3713(8) 0.074(3) Uani 1 1 d . . .
H39A H 0.1956 0.0298 0.4118 0.089 Uiso 1 1 calc R . .
H40B H 0.2186 0.0714 0.3834 0.089 Uiso 1 1 calc R . .
C366 C 0.1322(5) 0.0386(5) 0.2794(8) 0.067(3) Uani 1 1 d . . .
H76 H 0.128(5) -0.004(7) 0.270(8) 0.081 Uiso 1 1 calc . . .
C367 C 0.1309(5) 0.0749(4) 0.2209(7) 0.062(2) Uani 1 1 d . . .
H97C H 0.1606 0.0606 0.2240 0.074 Uiso 1 1 calc R . .
H98D H 0.0931 0.0706 0.1643 0.074 Uiso 1 1 calc R . .
C401 C 0.2095(4) 0.3548(5) 0.6007(6) 0.054(2) Uani 1 1 d . . .
H53 H 0.251(5) 0.350(5) 0.630(7) 0.065 Uiso 1 1 calc . . .
C402 C 0.1925(4) 0.4078(5) 0.6259(6) 0.058(2) Uani 1 1 d . . .
C403 C 0.1744(4) 0.4645(5) 0.5806(6) 0.063(3) Uani 1 1 d . . .
H66A H 0.1484 0.4569 0.5225 0.095 Uiso 1 1 calc R . .
H67B H 0.2084 0.4848 0.6006 0.095 Uiso 1 1 calc R . .
H68C H 0.1548 0.4881 0.5896 0.095 Uiso 1 1 calc R . .
C404 C 0.2443(5) 0.4178(6) 0.7206(7) 0.070(3) Uani 1 1 d . . .
H88A H 0.2782 0.4298 0.7328 0.105 Uiso 1 1 calc R . .
H89B H 0.2527 0.3821 0.7493 0.105 Uiso 1 1 calc R . .
H90C H 0.2341 0.4476 0.7380 0.105 Uiso 1 1 calc R . .
C405 C 0.1849(5) 0.3138(6) 0.6276(7) 0.070(3) Uani 1 1 d . . .
H47A H 0.1618 0.2807 0.5912 0.084 Uiso 1 1 calc R . .
H48B H 0.2138 0.3022 0.6853 0.084 Uiso 1 1 calc R . .
C406 C 0.1479(5) 0.3699(6) 0.6079(7) 0.069(3) Uani 1 1 d . . .
H43 H 0.143(6) 0.375(6) 0.645(9) 0.083 Uiso 1 1 calc . . .
C407 C 0.0898(5) 0.3685(6) 0.5146(7) 0.064(3) Uani 1 1 d . . .
H95A H 0.0646 0.3377 0.5043 0.077 Uiso 1 1 calc R . .
H96B H 0.0695 0.4055 0.4984 0.077 Uiso 1 1 calc R . .
N411 N 0.1354(3) 0.3437(3) 0.3784(4) 0.0392(14) Uani 1 1 d . . .
C412 C 0.0780(3) 0.3452(3) 0.3380(5) 0.0346(15) Uani 1 1 d . . .
C413 C 0.0619(3) 0.3536(4) 0.3793(5) 0.0439(18) Uani 1 1 d . . .
H8 H 0.0225 0.3568 0.3496 0.053 Uiso 1 1 calc R . .
C414 C 0.1040(4) 0.3573(4) 0.4646(6) 0.047(2) Uani 1 1 d . . .
C415 C 0.1646(4) 0.3520(5) 0.5093(6) 0.0478(19) Uani 1 1 d . . .
C416 C 0.1768(3) 0.3478(4) 0.4627(5) 0.0448(19) Uani 1 1 d . . .
H99 H 0.2158 0.3478 0.4904 0.054 Uiso 1 1 calc R . .
N421 N 0.0545(3) 0.3435(3) 0.2119(4) 0.0404(15) Uani 1 1 d . . .
C422 C 0.0356(3) 0.3395(3) 0.2493(5) 0.0390(17) Uani 1 1 d . . .
C423 C -0.0254(3) 0.3300(4) 0.1900(6) 0.046(2) Uani 1 1 d . . .
H46 H -0.0488 0.3274 0.1996 0.055 Uiso 1 1 calc R . .
C424 C -0.0424(4) 0.3255(4) 0.1173(6) 0.049(2) Uani 1 1 d . . .
H12 H -0.0801 0.3172 0.0669 0.059 Uiso 1 1 calc R . .
N425 N 0.0052(3) 0.3352(3) 0.1294(4) 0.0398(15) Uani 1 1 d . . .
C426 C 0.0062(4) 0.3378(4) 0.0669(5) 0.0430(18) Uani 1 1 d . . .
H56A H 0.0417 0.3576 0.0903 0.052 Uiso 1 1 calc R . .
H57B H -0.0265 0.3615 0.0211 0.052 Uiso 1 1 calc R . .
C431 C 0.0033(3) 0.2798(4) 0.0333(5) 0.0416(17) Uani 1 1 d . . .
C432 C 0.0046(4) 0.2273(4) 0.0650(6) 0.054(2) Uani 1 1 d . . .
H60 H 0.0075 0.2267 0.1084 0.065 Uiso 1 1 calc R . .
C433 C 0.0016(5) 0.1767(4) 0.0311(6) 0.062(3) Uani 1 1 d . . .
H108 H 0.0019 0.1412 0.0512 0.074 Uiso 1 1 calc R . .
C501 C 0.3922(4) 0.2913(5) 0.5367(6) 0.056(2) Uani 1 1 d . . .
H110 H 0.381(5) 0.250(6) 0.530(7) 0.067 Uiso 1 1 calc . . .
C502 C 0.4341(4) 0.3069(5) 0.5258(7) 0.061(3) Uani 1 1 d . . .
C503 C 0.4052(5) 0.3240(5) 0.4391(8) 0.065(3) Uani 1 1 d . . .
H112 H 0.3728 0.3495 0.4142 0.098 Uiso 1 1 calc R . .
H113 H 0.3914 0.2894 0.4059 0.098 Uiso 1 1 calc R . .
H114 H 0.4331 0.3436 0.4426 0.098 Uiso 1 1 calc R . .
C504 C 0.4768(5) 0.2540(6) 0.5584(8) 0.075(3) Uani 1 1 d . . .
H115 H 0.4552 0.2212 0.5221 0.113 Uiso 1 1 calc R . .
H116 H 0.4951 0.2437 0.6130 0.113 Uiso 1 1 calc R . .
H117 H 0.5063 0.2649 0.5600 0.113 Uiso 1 1 calc R . .
C505 C 0.4435(4) 0.3132(6) 0.6272(7) 0.068(3) Uani 1 1 d . . .
H50A H 0.4312 0.3347 0.6493 0.081 Uiso 1 1 calc R . .
H51B H 0.4718 0.2832 0.6654 0.081 Uiso 1 1 calc R . .
C506 C 0.4614(4) 0.3522(6) 0.5928(7) 0.066(3) Uani 1 1 d . . .
H19 H 0.504(6) 0.357(6) 0.630(8) 0.080 Uiso 1 1 calc . . .
C507 C 0.4255(4) 0.4091(5) 0.5568(7) 0.062(3) Uani 1 1 d . . .
H29A H 0.4406 0.4355 0.6015 0.075 Uiso 1 1 calc R . .
H30B H 0.4291 0.4282 0.5227 0.075 Uiso 1 1 calc R . .
N511 N 0.2433(3) 0.3646(3) 0.3994(5) 0.0415(16) Uani 1 1 d . . .
C512 C 0.2610(3) 0.4211(4) 0.4162(5) 0.0375(17) Uani 1 1 d . . .
C513 C 0.3186(4) 0.4385(4) 0.4656(6) 0.046(2) Uani 1 1 d . . .
H7 H 0.3281 0.4779 0.4720 0.055 Uiso 1 1 calc R . .
C514 C 0.3616(3) 0.3958(4) 0.5052(6) 0.048(2) Uani 1 1 d . . .
C515 C 0.3442(4) 0.3351(4) 0.4922(6) 0.047(2) Uani 1 1 d . . .
C516 C 0.2863(3) 0.3230(4) 0.4385(5) 0.0419(18) Uani 1 1 d . . .
H16 H 0.2750 0.2840 0.4275 0.050 Uiso 1 1 calc R . .
N521 N 0.1577(3) 0.4459(3) 0.3149(4) 0.0354(14) Uani 1 1 d . . .
C522 C 0.2131(3) 0.4640(3) 0.3731(5) 0.0389(17) Uani 1 1 d . . .
C523 C 0.2155(4) 0.5253(4) 0.3843(6) 0.0454(19) Uani 1 1 d . . .
H52 H 0.2486 0.5487 0.4202 0.054 Uiso 1 1 calc R . .
C524 C 0.1590(4) 0.5423(4) 0.3315(7) 0.053(2) Uani 1 1 d . . .
H3 H 0.1460 0.5802 0.3251 0.063 Uiso 1 1 calc R . .
N525 N 0.1243(3) 0.4943(3) 0.2891(4) 0.0367(14) Uani 1 1 d . . .
C526 C 0.0614(3) 0.4932(4) 0.2228(5) 0.0408(18) Uani 1 1 d . . .
H41A H 0.0494 0.4575 0.1914 0.049 Uiso 1 1 calc R . .
H42B H 0.0485 0.5258 0.1860 0.049 Uiso 1 1 calc R . .
C531 C 0.0311(3) 0.4967(4) 0.2503(5) 0.0420(18) Uani 1 1 d . . .
C532 C 0.0610(4) 0.4947(4) 0.3334(6) 0.050(2) Uani 1 1 d . . .
H38 H 0.1014 0.4905 0.3744 0.060 Uiso 1 1 calc R . .
C533 C 0.0300(4) 0.4989(6) 0.3543(7) 0.065(3) Uani 1 1 d . . .
H74 H 0.0500 0.4996 0.4097 0.078 Uiso 1 1 calc R . .
B1 B 0.0000 1.0005(8) 0.0000 0.067(5) Uani 1 2 d S . .
F1A F -0.0341(6) 1.0352(4) -0.0020(9) 0.149(4) Uani 1 1 d . . .
F1B F 0.0341(6) 0.9634(5) 0.0654(8) 0.150(4) Uani 1 1 d . . .
B2 B 1.0000 0.5000(9) 0.5000 0.063(4) Uani 1 2 d S . .
F2A F 0.9684(5) 0.5323(7) 0.5047(7) 0.142(4) Uani 1 1 d . . .
F2B F 1.0315(5) 0.4658(8) 0.5663(6) 0.157(5) Uani 1 1 d . . .
B3 B 0.5000 0.0013(6) 1.0000 0.033(2) Uani 1 2 d S . .
F3A F 0.46541(19) 0.0351(2) 0.9308(3) 0.0465(11) Uani 1 1 d . . .
F3B F 0.46498(19) -0.0349(2) 0.9999(3) 0.0458(11) Uani 1 1 d . . .
B4 B 0.0000 0.9985(10) 0.5000 0.071(5) Uani 1 2 d S . .
F4A F -0.0361(4) 1.0311(6) 0.4979(8) 0.147(5) Uani 1 1 d . . .
F4B F 0.0363(4) 0.9688(5) 0.5707(7) 0.137(4) Uani 1 1 d . . .
B5A B 0.2182(8) 0.7011(9) 0.4160(12) 0.150 Uiso 0.50 1 d PD A 1
F5A F 0.2523(9) 0.6503(8) 0.4531(13) 0.166(10) Uiso 0.50 1 d PD A 1
F5B F 0.1608(7) 0.6825(9) 0.3551(11) 0.137(8) Uiso 0.50 1 d PD A 1
F5C F 0.2309(6) 0.7345(6) 0.4775(8) 0.084(4) Uiso 0.50 1 d PD A 1
F5D F 0.2312(8) 0.7342(8) 0.3798(11) 0.123(7) Uiso 0.50 1 d PD A 1
B5B B 0.2020(7) 0.7000(8) 0.4197(11) 0.071(7) Uiso 0.50 1 d PD B 2
F5E F 0.2446(6) 0.7413(7) 0.4660(10) 0.101(5) Uiso 0.50 1 d PD B 2
F5F F 0.1519(6) 0.7185(8) 0.3987(11) 0.114(6) Uiso 0.50 1 d PD B 2
F5G F 0.2250(9) 0.6491(8) 0.4700(13) 0.170(10) Uiso 0.50 1 d PD B 2
F5H F 0.1843(8) 0.6831(9) 0.3472(10) 0.124(7) Uiso 0.50 1 d PD B 2
B6A B 0.2058(6) 0.3013(7) 0.9915(10) 0.049(5) Uiso 0.50 1 d PD C 1
F6A F 0.2366(6) 0.2516(6) 1.0096(9) 0.085(4) Uiso 0.50 1 d PD C 1
F6B F 0.1582(8) 0.3029(11) 0.9041(9) 0.167(10) Uiso 0.50 1 d PD C 1
F6C F 0.2436(7) 0.3486(7) 1.0219(11) 0.119(6) Uiso 0.50 1 d PD C 1
F6D F 0.1808(7) 0.3034(9) 1.0213(11) 0.119(6) Uiso 0.50 1 d PD C 1
B6B B 0.1971(7) 0.2780(8) 0.9948(11) 0.072(7) Uiso 0.50 1 d PD D 2
F6E F 0.2412(5) 0.2741(8) 0.9983(10) 0.090(5) Uiso 0.50 1 d PD D 2
F6F F 0.2134(9) 0.2474(9) 1.0611(10) 0.138(8) Uiso 0.50 1 d PD D 2
F6G F 0.1848(7) 0.3344(6) 1.0017(11) 0.104(5) Uiso 0.50 1 d PD D 2
F6H F 0.1470(7) 0.2554(10) 0.9202(10) 0.150(9) Uiso 0.50 1 d PD D 2
C1 C 0.1624(11) 0.8309(12) 0.7969(16) 0.149(8) Uiso 1 1 d . . .
H12E H 0.1950 0.8358 0.8562 0.179 Uiso 1 1 calc R . .
H12F H 0.1764 0.8104 0.7765 0.179 Uiso 1 1 calc R . .
Cl1A Cl 0.1364(4) 0.8968(4) 0.7514(5) 0.180(3) Uiso 1 1 d . . .
Cl1B Cl 0.1085(2) 0.7903(2) 0.7762(3) 0.1109(13) Uiso 1 1 d . . .
C2 C 0.1594(16) 0.3703(18) 0.823(2) 0.151(12) Uani 0.50 1 d P . .
H11C H 0.1533 0.3443 0.8503 0.181 Uiso 0.50 1 calc PR . .
H11D H 0.1780 0.4055 0.8564 0.181 Uiso 0.50 1 calc PR . .
Cl2A Cl 0.1018(3) 0.3855(3) 0.7396(6) 0.109(3) Uani 0.50 1 d P . .
Cl2B Cl 0.21006(17) 0.3328(2) 0.8178(3) 0.0559(11) Uani 0.50 1 d P . .
C3 C 0.6653(13) 0.1319(15) 0.5040(19) 0.173(11) Uiso 1 1 d . . .
H12A H 0.6610 0.1576 0.4662 0.208 Uiso 1 1 calc R . .
H12B H 0.6848 0.0966 0.5103 0.208 Uiso 1 1 calc R . .
Cl3A Cl 0.6024(4) 0.1152(4) 0.4647(5) 0.176(3) Uiso 1 1 d . . .
Cl3B Cl 0.70972(19) 0.1669(2) 0.6011(3) 0.1089(12) Uiso 1 1 d . . .
C4 C 0.3643(10) 0.6680(11) 0.0323(16) 0.140(8) Uiso 1 1 d . . .
H12G H 0.3359 0.6988 -0.0022 0.169 Uiso 1 1 calc R . .
H12H H 0.3981 0.6841 0.0861 0.169 Uiso 1 1 calc R . .
Cl4A Cl 0.3845(3) 0.6370(4) -0.0132(5) 0.171(3) Uiso 1 1 d . . .
Cl4B Cl 0.33253(19) 0.6078(2) 0.0424(3) 0.1092(12) Uiso 1 1 d . . .
C5 C 0.3674(11) 0.3354(13) 0.6989(16) 0.156(9) Uiso 1 1 d . . .
H12C H 0.3411 0.3025 0.6774 0.187 Uiso 1 1 calc R . .
H12D H 0.4022 0.3219 0.7133 0.187 Uiso 1 1 calc R . .
Cl5A Cl 0.33258(19) 0.3914(2) 0.6224(3) 0.1081(12) Uiso 1 1 d . . .
Cl5B Cl 0.3856(3) 0.3623(4) 0.7822(5) 0.172(3) Uiso 1 1 d . . .
C6 C 0.1625(12) 0.1652(13) 0.5303(18) 0.156(9) Uiso 1 1 d . . .
H11A H 0.1955 0.1602 0.5371 0.187 Uiso 1 1 calc R . .
H11B H 0.1763 0.1847 0.5791 0.187 Uiso 1 1 calc R . .
Cl6A Cl 0.10809(19) 0.2095(2) 0.4411(3) 0.1060(12) Uiso 1 1 d . . .
Cl6B Cl 0.1367(4) 0.1028(4) 0.5213(5) 0.174(3) Uiso 1 1 d . . .

loop_
_atom_site_aniso_label
_atom_site_aniso_U_11
_atom_site_aniso_U_22
_atom_site_aniso_U_33
_atom_site_aniso_U_23
_atom_site_aniso_U_13
_atom_site_aniso_U_12
Zn1 0.0322(4) 0.0365(5) 0.0367(5) 0.0004(4) 0.0232(3) 0.0004(4)
Zn2 0.0336(4) 0.0366(5) 0.0383(5) 0.0005(4) 0.0246(4) -0.0001(4)
C101 0.056(3) 0.076(6) 0.062(5) -0.007(5) 0.051(3) -0.006(4)
C102 0.050(4) 0.069(6) 0.056(5) -0.011(5) 0.039(4) -0.003(4)
C103 0.049(4) 0.077(7) 0.082(7) -0.016(6) 0.050(4) -0.005(5)
C104 0.060(4) 0.082(7) 0.093(7) -0.031(6) 0.060(5) -0.019(5)
C105 0.074(5) 0.061(6) 0.076(7) -0.005(5) 0.059(5) -0.012(5)
C106 0.071(4) 0.085(7) 0.057(5) -0.006(5) 0.054(4) 0.000(5)
C107 0.063(4) 0.074(6) 0.048(5) 0.001(5) 0.044(4) 0.009(5)
N111 0.033(2) 0.042(3) 0.039(3) -0.001(3) 0.024(2) 0.002(3)
C112 0.037(3) 0.036(4) 0.037(4) 0.001(4) 0.023(3) 0.002(3)
C113 0.042(3) 0.051(5) 0.043(4) -0.007(4) 0.028(3) 0.003(4)
C114 0.042(4) 0.060(6) 0.045(5) -0.001(4) 0.030(3) 0.003(4)
C115 0.043(3) 0.049(5) 0.047(4) -0.002(4) 0.035(3) -0.003(4)
C116 0.033(3) 0.045(4) 0.049(4) -0.001(4) 0.029(3) 0.004(3)
N121 0.030(2) 0.041(3) 0.039(3) 0.001(3) 0.025(2) 0.002(3)
C122 0.027(3) 0.039(4) 0.031(3) 0.002(3) 0.017(2) 0.005(3)
C123 0.032(3) 0.045(5) 0.043(4) 0.002(4) 0.019(3) 0.003(3)
C124 0.033(3) 0.052(5) 0.063(6) 0.003(4) 0.032(4) 0.006(4)
N125 0.032(2) 0.040(4) 0.048(4) 0.000(3) 0.029(2) 0.000(3)
C126 0.049(3) 0.031(4) 0.055(4) -0.008(3) 0.040(3) -0.008(3)
C131 0.048(3) 0.029(4) 0.067(5) 0.004(4) 0.047(3) 0.002(3)
C132 0.064(4) 0.045(5) 0.075(5) -0.007(4) 0.060(4) -0.009(4)
C133 0.088(4) 0.038(4) 0.120(7) -0.002(5) 0.091(5) 0.000(4)
C201 0.033(4) 0.061(6) 0.040(5) -0.006(4) 0.018(3) -0.017(4)
C202 0.038(4) 0.054(5) 0.043(5) -0.006(4) 0.019(4) -0.010(4)
C203 0.066(5) 0.059(6) 0.045(5) -0.015(5) 0.033(4) -0.026(5)
C204 0.054(5) 0.074(7) 0.056(6) -0.010(6) 0.023(5) -0.031(6)
C205 0.055(5) 0.081(8) 0.069(7) 0.002(6) 0.039(5) -0.013(5)
C206 0.035(4) 0.085(8) 0.046(5) 0.002(6) 0.015(4) -0.011(5)
C207 0.040(4) 0.066(6) 0.044(5) -0.018(5) 0.019(4) -0.005(4)
N211 0.028(3) 0.040(4) 0.041(3) -0.004(3) 0.021(2) -0.003(3)
C212 0.031(3) 0.044(4) 0.040(4) -0.005(3) 0.026(3) -0.002(3)
C213 0.031(4) 0.050(5) 0.039(4) -0.001(4) 0.017(3) 0.002(3)
C214 0.035(4) 0.051(5) 0.049(5) -0.012(4) 0.025(3) -0.003(4)
C215 0.041(4) 0.054(6) 0.037(4) -0.007(4) 0.024(3) -0.013(4)
C216 0.035(3) 0.042(4) 0.035(4) -0.007(4) 0.020(3) -0.009(3)
N221 0.034(3) 0.036(3) 0.039(3) -0.006(3) 0.025(2) -0.008(3)
C222 0.035(3) 0.034(4) 0.032(4) -0.001(3) 0.019(3) 0.003(3)
C223 0.051(4) 0.046(5) 0.050(5) 0.007(4) 0.036(4) 0.008(4)
C224 0.063(4) 0.042(5) 0.058(5) -0.018(4) 0.045(4) -0.013(4)
N225 0.039(3) 0.033(3) 0.039(3) -0.004(3) 0.027(2) -0.006(3)
C226 0.038(3) 0.048(4) 0.035(4) -0.007(4) 0.026(3) -0.010(3)
C231 0.043(3) 0.048(4) 0.048(4) -0.016(4) 0.035(3) -0.020(3)
C232 0.042(3) 0.071(6) 0.046(5) -0.010(4) 0.032(3) -0.021(4)
C233 0.076(5) 0.095(8) 0.055(5) -0.038(5) 0.055(4) -0.046(5)
C301 0.053(4) 0.037(4) 0.076(6) 0.021(4) 0.044(4) 0.009(4)
C302 0.066(5) 0.044(5) 0.073(6) 0.016(4) 0.053(4) 0.012(4)
C303 0.093(6) 0.064(6) 0.103(8) 0.036(6) 0.081(6) 0.020(5)
C304 0.061(4) 0.065(6) 0.056(5) 0.019(5) 0.043(4) 0.010(5)
C305 0.063(5) 0.049(5) 0.077(7) 0.002(5) 0.048(5) -0.003(5)
C306 0.069(5) 0.035(5) 0.084(7) 0.011(5) 0.055(5) 0.010(4)
C307 0.087(6) 0.042(5) 0.064(6) 0.011(4) 0.057(5) 0.017(5)
N311 0.037(3) 0.033(3) 0.046(4) -0.001(3) 0.030(3) 0.000(3)
C312 0.031(3) 0.040(4) 0.032(4) -0.002(3) 0.018(3) 0.000(3)
C313 0.050(4) 0.035(4) 0.047(5) 0.004(4) 0.034(3) 0.009(3)
C314 0.053(4) 0.043(5) 0.042(4) 0.001(4) 0.030(4) 0.000(4)
C315 0.038(3) 0.046(5) 0.048(4) 0.002(4) 0.029(3) 0.001(4)
C316 0.040(3) 0.042(4) 0.043(4) 0.007(4) 0.030(3) 0.005(3)
N321 0.036(2) 0.036(3) 0.033(3) 0.000(3) 0.023(2) -0.005(3)
C322 0.037(3) 0.046(4) 0.033(4) -0.003(3) 0.023(3) 0.002(3)
C323 0.042(4) 0.059(5) 0.043(5) -0.005(4) 0.029(3) 0.001(4)
C324 0.044(3) 0.062(6) 0.041(4) 0.007(4) 0.031(3) 0.004(4)
N325 0.034(3) 0.046(4) 0.037(3) 0.002(3) 0.026(2) -0.001(3)
C326 0.031(3) 0.043(4) 0.043(4) 0.008(3) 0.025(3) 0.000(3)
C331 0.024(3) 0.044(4) 0.038(4) 0.008(4) 0.017(3) -0.002(3)
C332 0.036(4) 0.046(5) 0.058(5) 0.015(4) 0.029(4) -0.002(4)
C333 0.032(4) 0.067(6) 0.054(5) 0.022(5) 0.020(4) -0.002(4)
C334 0.026(4) 0.064(6) 0.062(6) 0.029(5) 0.019(4) 0.006(4)
C335 0.031(4) 0.047(5) 0.043(5) 0.014(4) 0.017(3) 0.000(3)
C336 0.029(3) 0.047(4) 0.045(4) 0.015(4) 0.024(3) 0.005(3)
N341 0.038(2) 0.038(3) 0.036(3) 0.007(3) 0.027(2) 0.002(3)
C342 0.042(3) 0.036(4) 0.049(4) -0.003(3) 0.034(3) -0.005(3)
C343 0.047(4) 0.049(5) 0.044(4) -0.009(4) 0.032(3) -0.004(4)
C344 0.043(3) 0.053(5) 0.050(4) 0.012(4) 0.034(3) 0.003(4)
N345 0.035(3) 0.043(4) 0.041(3) 0.001(3) 0.028(3) -0.003(3)
C346 0.027(3) 0.042(4) 0.030(4) 0.008(3) 0.014(3) 0.003(3)
N351 0.042(3) 0.036(3) 0.047(4) 0.000(3) 0.033(3) -0.001(3)
C352 0.033(3) 0.039(4) 0.049(4) -0.003(4) 0.029(3) -0.001(3)
C353 0.049(4) 0.045(5) 0.060(5) -0.010(4) 0.042(4) -0.008(4)
C354 0.059(4) 0.041(5) 0.068(6) 0.001(4) 0.048(4) 0.000(4)
C355 0.050(4) 0.046(5) 0.048(5) 0.009(4) 0.035(3) 0.000(4)
C356 0.045(4) 0.040(4) 0.046(4) 0.004(4) 0.032(3) -0.005(3)
C361 0.054(5) 0.042(5) 0.053(5) 0.009(4) 0.031(4) -0.007(4)
C362 0.065(5) 0.033(4) 0.061(6) 0.002(4) 0.042(4) -0.008(4)
C363 0.068(5) 0.078(7) 0.054(6) 0.011(6) 0.039(5) -0.018(6)
C364 0.083(7) 0.060(6) 0.061(7) 0.006(5) 0.045(5) -0.013(6)
C365 0.056(6) 0.063(7) 0.064(7) 0.011(6) 0.028(5) 0.000(5)
C366 0.075(6) 0.040(5) 0.082(8) 0.001(5) 0.054(6) -0.006(5)
C367 0.077(5) 0.043(5) 0.074(7) -0.008(5) 0.056(5) -0.018(4)
C401 0.062(5) 0.060(6) 0.038(4) -0.001(4) 0.034(4) 0.004(5)
C402 0.061(5) 0.069(6) 0.045(5) -0.009(5) 0.038(4) 0.001(5)
C403 0.050(5) 0.070(7) 0.038(5) -0.007(5) 0.019(4) 0.011(5)
C404 0.066(6) 0.081(8) 0.048(5) 0.001(6) 0.035(5) 0.015(6)
C405 0.067(6) 0.081(8) 0.054(6) 0.013(6) 0.039(5) 0.019(6)
C406 0.064(5) 0.086(8) 0.045(5) -0.013(6) 0.034(4) 0.009(6)
C407 0.064(5) 0.086(8) 0.055(6) -0.012(5) 0.047(4) -0.001(5)
N411 0.032(3) 0.041(3) 0.040(3) -0.005(3) 0.023(2) -0.003(3)
C412 0.034(3) 0.031(3) 0.038(4) 0.009(3) 0.025(3) 0.004(3)
C413 0.040(3) 0.048(5) 0.039(4) -0.009(4) 0.026(3) -0.005(4)
C414 0.043(4) 0.053(5) 0.039(4) -0.011(4) 0.027(3) -0.008(4)
C415 0.054(4) 0.050(5) 0.041(4) 0.000(4) 0.035(3) 0.001(4)
C416 0.032(3) 0.042(4) 0.045(4) -0.006(4) 0.022(3) -0.001(3)
N421 0.033(3) 0.046(4) 0.034(3) 0.003(3) 0.021(2) 0.000(3)
C422 0.036(3) 0.036(4) 0.042(4) 0.002(3) 0.027(3) 0.005(3)
C423 0.035(3) 0.046(4) 0.055(5) -0.001(4) 0.031(3) -0.001(3)
C424 0.039(4) 0.055(5) 0.044(5) -0.001(4) 0.025(3) 0.001(4)
N425 0.028(3) 0.042(4) 0.035(3) -0.001(3) 0.017(2) 0.001(3)
C426 0.044(4) 0.032(4) 0.037(4) 0.006(3) 0.023(3) 0.006(3)
C431 0.041(4) 0.035(4) 0.030(4) -0.001(3) 0.018(3) -0.002(3)
C432 0.062(5) 0.043(5) 0.040(5) 0.007(4) 0.029(4) 0.007(4)
C433 0.077(6) 0.035(5) 0.043(5) -0.006(4) 0.032(4) -0.009(4)
C501 0.029(3) 0.065(6) 0.057(5) 0.022(5) 0.025(4) 0.022(4)
C502 0.043(4) 0.058(6) 0.072(6) 0.004(5) 0.037(4) 0.005(4)
C503 0.067(5) 0.054(5) 0.095(7) 0.032(5) 0.064(5) 0.028(4)
C504 0.064(5) 0.079(7) 0.097(8) 0.039(6) 0.062(5) 0.032(5)
C505 0.049(5) 0.079(8) 0.063(6) 0.014(6) 0.035(4) 0.012(5)
C506 0.042(4) 0.077(7) 0.077(6) 0.013(6) 0.041(4) 0.011(5)
C507 0.033(4) 0.056(6) 0.077(7) -0.006(5) 0.032(4) -0.002(4)
N511 0.037(3) 0.032(3) 0.049(4) 0.001(3) 0.028(3) 0.002(3)
C512 0.036(3) 0.046(4) 0.031(4) -0.001(3) 0.023(3) 0.003(3)
C513 0.040(3) 0.040(4) 0.061(5) -0.010(4) 0.036(4) -0.008(3)
C514 0.030(3) 0.051(5) 0.053(5) 0.000(4) 0.027(3) 0.002(4)
C515 0.042(4) 0.045(5) 0.051(5) 0.007(4) 0.032(3) 0.009(4)
C516 0.034(3) 0.039(4) 0.052(5) 0.003(4) 0.030(3) 0.000(3)
N521 0.028(3) 0.033(3) 0.037(3) 0.000(3) 0.020(2) 0.002(2)
C522 0.040(3) 0.030(4) 0.049(4) 0.000(3) 0.032(3) 0.001(3)
C523 0.048(4) 0.046(5) 0.046(5) -0.006(4) 0.035(3) -0.003(4)
C524 0.060(4) 0.037(4) 0.074(6) 0.003(4) 0.051(4) 0.007(4)
N525 0.035(3) 0.038(3) 0.035(3) 0.005(3) 0.024(2) 0.004(3)
C526 0.037(3) 0.053(5) 0.035(4) 0.008(4) 0.027(3) 0.008(3)
C531 0.042(3) 0.053(5) 0.035(4) 0.007(4) 0.028(3) 0.014(4)
C532 0.044(4) 0.059(5) 0.046(5) 0.018(4) 0.031(3) 0.021(4)
C533 0.061(4) 0.093(8) 0.052(5) 0.019(5) 0.044(4) 0.037(5)
B1 0.060(9) 0.044(8) 0.065(11) 0.000 0.033(8) 0.000
F1A 0.225(8) 0.070(5) 0.256(11) -0.051(6) 0.207(8) -0.030(6)
F1B 0.216(11) 0.078(6) 0.147(9) 0.017(6) 0.126(8) -0.021(7)
B2 0.076(8) 0.068(10) 0.057(9) 0.000 0.052(7) 0.000
F2A 0.141(5) 0.205(12) 0.155(7) 0.015(8) 0.131(5) 0.014(8)
F2B 0.151(8) 0.243(16) 0.077(6) 0.023(8) 0.080(5) 0.061(9)
B3 0.031(4) 0.035(6) 0.034(6) 0.000 0.023(4) 0.000
F3A 0.041(2) 0.046(3) 0.048(3) 0.009(2) 0.0298(19) 0.005(2)
F3B 0.040(2) 0.047(3) 0.050(3) 0.000(2) 0.0314(19) -0.006(2)
B4 0.044(7) 0.080(12) 0.064(11) 0.000 0.030(7) 0.000
F4A 0.062(4) 0.152(10) 0.142(9) 0.001(8) 0.042(5) 0.043(5)
F4B 0.071(5) 0.140(9) 0.150(8) 0.063(7) 0.060(5) 0.043(5)
C2 0.195(18) 0.18(3) 0.16(2) -0.13(2) 0.152(17) -0.16(2)
Cl2A 0.079(3) 0.071(4) 0.188(7) 0.038(4) 0.098(4) 0.025(3)
Cl2B 0.0453(16) 0.073(3) 0.058(2) 0.025(2) 0.0397(16) 0.0142(19)

loop_
_geom_bond_atom_site_label_1
_geom_bond_atom_site_label_2
_geom_bond_distance
_geom_bond_site_symmetry_2
_geom_bond_publ_flag
Zn1 N111 2.119(7) . ?
Zn1 N311 2.124(7) . ?
Zn1 N211 2.125(6) . ?
Zn1 N221 2.243(7) . ?
Zn1 N121 2.261(5) . ?
Zn1 N321 2.270(7) . ?
Zn2 N411 2.114(7) . ?
Zn2 N351 2.120(7) . ?
Zn2 N511 2.121(7) . ?
Zn2 N421 2.241(6) . ?
Zn2 N341 2.248(6) . ?
Zn2 N521 2.255(7) . ?
C101 C115 1.508(10) . ?
C101 C105 1.542(15) . ?
C101 C102 1.561(15) . ?
C102 C103 1.516(16) . ?
C102 C106 1.524(16) . ?
C102 C104 1.541(13) . ?
C105 C106 1.559(16) . ?
C106 C107 1.567(13) . ?
C107 C114 1.546(14) . ?
N111 C112 1.369(9) . ?
N111 C116 1.369(10) . ?
C112 C113 1.358(13) . ?
C112 C122 1.461(11) . ?
C113 C114 1.346(12) . ?
C114 C115 1.432(12) . ?
C115 C116 1.348(13) . ?
N121 C122 1.320(11) . ?
N121 N125 1.361(8) . ?
C122 C123 1.423(10) . ?
C123 C124 1.362(15) . ?
C124 N125 1.375(12) . ?
N125 C126 1.429(12) . ?
C126 C131 1.510(11) . ?
C131 C132 1.395(12) . ?
C131 C131 1.434(18) 2 ?
C132 C133 1.369(13) . ?
C133 C133 1.39(2) 2 ?
C201 C215 1.522(12) . ?
C201 C202 1.570(14) . ?
C201 C205 1.575(16) . ?
C202 C206 1.496(17) . ?
C202 C203 1.504(16) . ?
C202 C204 1.546(14) . ?
C205 C206 1.540(17) . ?
C206 C207 1.550(16) . ?
C207 C214 1.528(13) . ?
N211 C212 1.339(11) . ?
N211 C216 1.368(10) . ?
C212 C213 1.402(11) . ?
C212 C222 1.454(11) . ?
C213 C214 1.410(13) . ?
C214 C215 1.404(14) . ?
C215 C216 1.361(12) . ?
N221 C222 1.345(10) . ?
N221 N225 1.375(9) . ?
C222 C223 1.398(12) . ?
C223 C224 1.343(13) . ?
C224 N225 1.381(12) . ?
N225 C226 1.444(10) . ?
C226 C231 1.503(12) . ?
C231 C232 1.395(12) . ?
C231 C531 1.414(11) 2 ?
C232 C233 1.360(14) . ?
C233 C533 1.374(14) 2 ?
C301 C315 1.504(14) . ?
C301 C305 1.553(16) . ?
C301 C302 1.575(13) . ?
C302 C306 1.497(17) . ?
C302 C304 1.508(14) . ?
C302 C303 1.546(15) . ?
C305 C306 1.566(15) . ?
C306 C307 1.556(16) . ?
C307 C314 1.543(13) . ?
N311 C316 1.361(11) . ?
N311 C312 1.382(12) . ?
C312 C313 1.399(12) . ?
C312 C322 1.446(13) . ?
C313 C314 1.347(14) . ?
C314 C315 1.438(14) . ?
C315 C316 1.368(14) . ?
N321 C322 1.339(12) . ?
N321 N325 1.342(10) . ?
C322 C323 1.419(14) . ?
C323 C324 1.347(15) . ?
C324 N325 1.367(12) . ?
N325 C326 1.446(11) . ?
C326 C331 1.499(11) . ?
C331 C336 1.382(12) . ?
C331 C332 1.390(11) . ?
C332 C333 1.378(13) . ?
C333 C334 1.365(15) . ?
C334 C335 1.384(12) . ?
C335 C336 1.402(11) . ?
C336 C346 1.513(11) . ?
N341 N345 1.350(9) . ?
N341 C342 1.361(11) . ?
C342 C343 1.395(13) . ?
C342 C352 1.459(12) . ?
C343 C344 1.357(14) . ?
C344 N345 1.382(12) . ?
N345 C346 1.449(11) . ?
N351 C352 1.331(12) . ?
N351 C356 1.358(11) . ?
C352 C353 1.391(13) . ?
C353 C354 1.353(14) . ?
C354 C355 1.449(15) . ?
C354 C367 1.524(14) . ?
C355 C356 1.360(14) . ?
C355 C361 1.496(13) . ?
C361 C365 1.556(17) . ?
C361 C362 1.600(14) . ?
C362 C363 1.510(15) . ?
C362 C366 1.525(17) . ?
C362 C364 1.569(15) . ?
C365 C366 1.567(18) . ?
C366 C367 1.549(16) . ?
C401 C415 1.479(13) . ?
C401 C402 1.597(14) . ?
C401 C405 1.607(17) . ?
C402 C406 1.470(18) . ?
C402 C403 1.497(17) . ?
C402 C404 1.554(14) . ?
C405 C406 1.586(16) . ?
C406 C407 1.554(15) . ?
C407 C414 1.525(14) . ?
N411 C416 1.366(10) . ?
N411 C412 1.367(9) . ?
C412 C413 1.378(12) . ?
C412 C422 1.443(11) . ?
C413 C414 1.383(12) . ?
C414 C415 1.439(12) . ?
C415 C416 1.376(13) . ?
N421 C422 1.361(11) . ?
N421 N425 1.373(9) . ?
C422 C423 1.411(11) . ?
C423 C424 1.335(14) . ?
C424 N425 1.376(11) . ?
N425 C426 1.455(12) . ?
C426 C431 1.503(12) . ?
C431 C431 1.380(19) 2 ?
C431 C432 1.387(14) . ?
C432 C433 1.357(15) . ?
C433 C433 1.35(3) 2 ?
C501 C515 1.487(12) . ?
C501 C505 1.559(16) . ?
C501 C502 1.582(15) . ?
C502 C506 1.512(17) . ?
C502 C503 1.529(17) . ?
C502 C504 1.573(14) . ?
C505 C506 1.547(17) . ?
C506 C507 1.539(15) . ?
C507 C514 1.519(12) . ?
N511 C512 1.352(11) . ?
N511 C516 1.371(10) . ?
C512 C513 1.389(11) . ?
C512 C522 1.476(11) . ?
C513 C514 1.388(12) . ?
C514 C515 1.448(14) . ?
C515 C516 1.358(12) . ?
N521 C522 1.335(10) . ?
N521 N525 1.357(9) . ?
C522 C523 1.417(12) . ?
C523 C524 1.352(13) . ?
C524 N525 1.366(12) . ?
N525 C526 1.442(9) . ?
C526 C531 1.495(11) . ?
C531 C532 1.397(13) . ?
C531 C231 1.414(11) 2 ?
C532 C533 1.386(13) . ?
C533 C233 1.374(14) 2 ?
B1 F1A 1.331(15) . ?
B1 F1A 1.331(15) 2 ?
B1 F1B 1.357(16) 2 ?
B1 F1B 1.357(16) . ?
B2 F2A 1.324(16) . ?
B2 F2A 1.324(16) 2_756 ?
B2 F2B 1.329(18) 2_756 ?
B2 F2B 1.329(18) . ?
B3 F3A 1.362(9) . ?
B3 F3A 1.362(9) 2_657 ?
B3 F3B 1.401(9) . ?
B3 F3B 1.401(9) 2_657 ?
B4 F4B 1.329(16) 2_556 ?
B4 F4B 1.329(16) . ?
B4 F4A 1.358(17) . ?
B4 F4A 1.358(17) 2_556 ?
B5A F5B 1.383(17) . ?
B5A F5C 1.383(18) . ?
B5A F5D 1.388(18) . ?
B5A F5A 1.401(17) . ?
B5B F5E 1.359(16) . ?
B5B F5H 1.372(16) . ?
B5B F5F 1.392(16) . ?
B5B F5G 1.423(16) . ?
B6A F6A 1.368(15) . ?
B6A F6D 1.379(15) . ?
B6A F6C 1.396(15) . ?
B6A F6B 1.419(15) . ?
B6B F6E 1.374(16) . ?
B6B F6H 1.377(16) . ?
B6B F6G 1.390(16) . ?
B6B F6F 1.391(17) . ?
C1 Cl1A 1.68(3) . ?
C1 Cl1B 1.72(3) . ?
C2 Cl2A 1.49(4) . ?
C2 Cl2B 1.93(4) . ?
C3 Cl3A 1.58(3) . ?
C3 Cl3B 1.77(3) . ?
C4 Cl4A 1.72(3) . ?
C4 Cl4B 1.83(3) . ?
C5 Cl5B 1.66(3) . ?
C5 Cl5A 1.78(3) . ?
C6 Cl6B 1.59(3) . ?
C6 Cl6A 1.79(3) . ?
